data_7121116
loop_
_publ_author_name
'Liu, Ruixing'
'Wang, Qiang'
'Wei, Yin'
'Shi, Min'

_publ_section_title
;
 Synthesis of indolizine derivatives containing eight-membered rings via a
 gold-catalyzed two-fold hydroarylation of diynes.
;
_journal_issue 10
_journal_name_full 'Chemical communications (Cambridge, England)'
_journal_page_first 1225
_journal_page_last 1228
_journal_paper_doi 10.1039/c7cc09250d
_journal_volume 54
_journal_year 2018
_chemical_formula_sum 'C27 H22 N2 O2 S'
_chemical_formula_weight 438.52
_space_group_crystal_system triclinic
_space_group_IT_number 2
_space_group_name_Hall '-P 1'
_space_group_name_H-M_alt 'P -1'
_symmetry_space_group_name_Hall '-P 1'
_symmetry_space_group_name_H-M 'P -1'
_atom_sites_solution_hydrogens geom
_audit_creation_method SHELXL-2013
_audit_update_record
;
2017-04-17 deposited with the CCDC.
2018-01-08 downloaded from the CCDC.
;
_cell_angle_alpha 91.398(4)
_cell_angle_beta 102.876(5)
_cell_angle_gamma 92.881(5)
_cell_formula_units_Z 2
_cell_length_a 9.219(2)
_cell_length_b 10.845(2)
_cell_length_c 10.965(2)
_cell_measurement_reflns_used 995
_cell_measurement_temperature 293(2)
_cell_measurement_theta_max 41.020
_cell_measurement_theta_min 5.233
_cell_volume 1066.7(4)
_computing_cell_refinement 'Bruker SMART'
_computing_data_collection 'Bruker SMART'
_computing_data_reduction 'Bruker SHELXTL'
_computing_molecular_graphics 'Bruker SHELXTL'
_computing_publication_material 'Bruker SHELXTL'
_computing_structure_refinement 'SHELXL-2013 (Sheldrick, 2013)'
_computing_structure_solution 'Bruker SHELXTL'
_diffrn_ambient_temperature 293(2)
_diffrn_measured_fraction_theta_full 0.968
_diffrn_measured_fraction_theta_max 0.996
_diffrn_measurement_device_type 'CCD area detector'
_diffrn_measurement_method 'phi and omega scans'
_diffrn_radiation_type MoK\a
_diffrn_radiation_wavelength 0.71073
_diffrn_reflns_av_R_equivalents 0.0275
_diffrn_reflns_av_unetI/netI 0.0583
_diffrn_reflns_Laue_measured_fraction_full 0.968
_diffrn_reflns_Laue_measured_fraction_max 0.996
_diffrn_reflns_limit_h_max 10
_diffrn_reflns_limit_h_min -8
_diffrn_reflns_limit_k_max 12
_diffrn_reflns_limit_k_min -12
_diffrn_reflns_limit_l_max 12
_diffrn_reflns_limit_l_min -13
_diffrn_reflns_number 5822
_diffrn_reflns_point_group_measured_fraction_full 0.968
_diffrn_reflns_point_group_measured_fraction_max 0.996
_diffrn_reflns_theta_full 25.242
_diffrn_reflns_theta_max 24.998
_diffrn_reflns_theta_min 1.881
_exptl_absorpt_coefficient_mu 0.180
_exptl_absorpt_correction_T_max 0.7456
_exptl_absorpt_correction_T_min 0.6652
_exptl_absorpt_correction_type multi-scan
_exptl_absorpt_process_details sadabs
_exptl_crystal_colour colorless
_exptl_crystal_density_diffrn 1.365
_exptl_crystal_description prismatic
_exptl_crystal_F_000 460
_exptl_crystal_size_max 0.180
_exptl_crystal_size_mid 0.150
_exptl_crystal_size_min 0.120
_refine_diff_density_max 0.353
_refine_diff_density_min -0.171
_refine_diff_density_rms 0.048
_refine_ls_extinction_method none
_refine_ls_goodness_of_fit_ref 1.001
_refine_ls_hydrogen_treatment constr
_refine_ls_matrix_type full
_refine_ls_number_parameters 290
_refine_ls_number_reflns 3727
_refine_ls_number_restraints 0
_refine_ls_restrained_S_all 1.001
_refine_ls_R_factor_all 0.0933
_refine_ls_R_factor_gt 0.0576
_refine_ls_shift/su_max 0.000
_refine_ls_shift/su_mean 0.000
_refine_ls_structure_factor_coef Fsqd
_refine_ls_weighting_details 'w=1/[\s^2^(Fo^2^)+(0.0757P)^2^] where P=(Fo^2^+2Fc^2^)/3'
_refine_ls_weighting_scheme calc
_refine_ls_wR_factor_gt 0.1330
_refine_ls_wR_factor_ref 0.1529
_reflns_Friedel_coverage 0.000
_reflns_number_gt 2409
_reflns_number_total 3727
_reflns_threshold_expression 'I > 2\s(I)'
_cod_data_source_file c7cc09250d2.cif
_cod_data_source_block cd17150
_cod_depositor_comments 'Adding full bibliography for 7121115--7121117.cif.'
_cod_database_code 7121116
_shelx_space_group_comment
; 
The symmetry employed for this shelxl refinement is uniquely defined 
by the following loop, which should always be used as a source of 
symmetry information in preference to the above space-group names. 
They are only intended as comments. 
;
_shelx_estimated_absorpt_t_min 0.968
_shelx_estimated_absorpt_t_max 0.979
_shelxl_version_number 2013-4

loop_
_space_group_symop_operation_xyz
'x, y, z'
'-x, -y, -z'

loop_
_atom_site_label
_atom_site_type_symbol
_atom_site_fract_x
_atom_site_fract_y
_atom_site_fract_z
_atom_site_U_iso_or_equiv
_atom_site_adp_type
_atom_site_occupancy
_atom_site_site_symmetry_order
_atom_site_calc_flag
_atom_site_refinement_flags_posn
_atom_site_refinement_flags_adp
S1 S 0.46015(9) 0.21019(7) 0.39758(8) 0.0581(3) Uani 1 1 d . .
N1 N -0.0040(3) -0.1735(2) 0.0878(2) 0.0475(6) Uani 1 1 d . .
N2 N 0.3311(3) 0.1033(2) 0.3366(2) 0.0535(6) Uani 1 1 d . .
O1 O 0.5165(2) 0.18069(19) 0.52493(19) 0.0692(6) Uani 1 1 d . .
O2 O 0.5587(2) 0.2196(2) 0.3143(2) 0.0775(7) Uani 1 1 d . .
C1 C 0.0735(3) -0.2349(2) 0.0096(2) 0.0467(7) Uani 1 1 d . .
C2 C 0.0181(4) -0.3426(3) -0.0601(3) 0.0585(8) Uani 1 1 d . .
H2 H -0.0741 -0.3784 -0.0550 0.070 Uiso 1 1 calc R U
C3 C 0.0985(4) -0.3970(3) -0.1367(3) 0.0670(9) Uani 1 1 d . .
H3 H 0.0600 -0.4692 -0.1824 0.080 Uiso 1 1 calc R U
C4 C 0.2349(4) -0.3462(3) -0.1466(3) 0.0677(9) Uani 1 1 d . .
H4 H 0.2887 -0.3837 -0.1980 0.081 Uiso 1 1 calc R U
C5 C 0.2902(4) -0.2391(3) -0.0793(3) 0.0638(9) Uani 1 1 d . .
H5 H 0.3820 -0.2039 -0.0861 0.077 Uiso 1 1 calc R U
C6 C 0.2116(3) -0.1821(3) -0.0010(3) 0.0503(7) Uani 1 1 d . .
C7 C 0.2684(3) -0.0678(3) 0.0666(3) 0.0523(7) Uani 1 1 d . .
H7 H 0.3598 -0.0333 0.0580 0.063 Uiso 1 1 calc R U
C8 C 0.1954(3) -0.0091(2) 0.1413(2) 0.0475(7) Uani 1 1 d . .
C9 C 0.0543(3) -0.0619(2) 0.1561(2) 0.0474(7) Uani 1 1 d . .
C10 C -0.0461(3) -0.0221(3) 0.2221(3) 0.0537(8) Uani 1 1 d . .
C11 C -0.1720(3) -0.1080(3) 0.1942(3) 0.0542(8) Uani 1 1 d . .
C12 C -0.1439(3) -0.2030(3) 0.1137(3) 0.0508(7) Uani 1 1 d . .
C13 C -0.2469(4) -0.3032(3) 0.0781(3) 0.0633(8) Uani 1 1 d . .
H13 H -0.2289 -0.3668 0.0259 0.076 Uiso 1 1 calc R U
C14 C -0.3754(4) -0.3057(4) 0.1217(3) 0.0777(10) Uani 1 1 d . .
H14 H -0.4439 -0.3729 0.0997 0.093 Uiso 1 1 calc R U
C15 C -0.4061(4) -0.2111(4) 0.1974(3) 0.0774(10) Uani 1 1 d . .
H15 H -0.4958 -0.2144 0.2231 0.093 Uiso 1 1 calc R U
C16 C -0.3060(4) -0.1128(3) 0.2349(3) 0.0670(9) Uani 1 1 d . .
H16 H -0.3265 -0.0499 0.2866 0.080 Uiso 1 1 calc R U
C17 C 0.2579(3) 0.1145(2) 0.2037(3) 0.0547(8) Uani 1 1 d . .
H17A H 0.3295 0.1500 0.1598 0.066 Uiso 1 1 calc R U
H17B H 0.1777 0.1702 0.1973 0.066 Uiso 1 1 calc R U
C18 C 0.2330(4) 0.0537(3) 0.4160(3) 0.0640(9) Uani 1 1 d . .
H18A H 0.2860 0.0632 0.5029 0.077 Uiso 1 1 calc R U
H18B H 0.2127 -0.0340 0.3965 0.077 Uiso 1 1 calc R U
C19 C 0.0888(4) 0.1131(3) 0.4016(3) 0.0737(10) Uani 1 1 d . .
H19 H 0.0827 0.1769 0.4581 0.088 Uiso 1 1 calc R U
C20 C -0.0326(4) 0.0809(3) 0.3131(3) 0.0706(10) Uani 1 1 d . .
H20 H -0.1152 0.1277 0.3089 0.085 Uiso 1 1 calc R U
C21 C 0.3738(3) 0.3518(3) 0.3963(3) 0.0523(7) Uani 1 1 d . .
C22 C 0.3164(4) 0.3874(3) 0.4971(3) 0.0641(9) Uani 1 1 d . .
H22 H 0.3287 0.3397 0.5676 0.077 Uiso 1 1 calc R U
C23 C 0.2405(4) 0.4950(3) 0.4921(3) 0.0732(10) Uani 1 1 d . .
H23 H 0.2018 0.5184 0.5601 0.088 Uiso 1 1 calc R U
C24 C 0.2205(4) 0.5683(3) 0.3895(4) 0.0743(10) Uani 1 1 d . .
C25 C 0.2819(4) 0.5320(3) 0.2915(4) 0.0789(11) Uani 1 1 d . .
H25 H 0.2724 0.5811 0.2221 0.095 Uiso 1 1 calc R U
C26 C 0.3573(4) 0.4247(3) 0.2934(3) 0.0645(9) Uani 1 1 d . .
H26 H 0.3966 0.4019 0.2257 0.077 Uiso 1 1 calc R U
C27 C 0.1363(5) 0.6853(3) 0.3873(4) 0.1128(16) Uani 1 1 d . .
H27A H 0.1673 0.7415 0.3304 0.169 Uiso 1 1 calc R U
H27B H 0.1572 0.7233 0.4697 0.169 Uiso 1 1 calc R U
H27C H 0.0313 0.6650 0.3602 0.169 Uiso 1 1 calc R U

loop_
_atom_site_aniso_label
_atom_site_aniso_U_11
_atom_site_aniso_U_22
_atom_site_aniso_U_33
_atom_site_aniso_U_23
_atom_site_aniso_U_13
_atom_site_aniso_U_12
S1 0.0607(5) 0.0489(5) 0.0596(5) -0.0079(4) 0.0036(4) 0.0042(4)
N1 0.0530(15) 0.0394(13) 0.0478(14) 0.0022(11) 0.0062(11) 0.0043(11)
N2 0.0720(17) 0.0401(13) 0.0438(14) -0.0018(11) 0.0047(12) 0.0002(12)
O1 0.0727(15) 0.0605(13) 0.0605(14) -0.0056(11) -0.0162(11) 0.0134(11)
O2 0.0700(15) 0.0825(17) 0.0831(16) -0.0134(13) 0.0274(13) -0.0037(13)
C1 0.0579(18) 0.0363(15) 0.0438(16) 0.0039(13) 0.0048(14) 0.0101(14)
C2 0.063(2) 0.0442(17) 0.066(2) -0.0031(15) 0.0109(16) -0.0012(15)
C3 0.080(2) 0.0435(18) 0.073(2) -0.0144(16) 0.0104(19) 0.0027(17)
C4 0.072(2) 0.061(2) 0.069(2) -0.0169(17) 0.0151(18) 0.0073(18)
C5 0.061(2) 0.064(2) 0.066(2) -0.0136(17) 0.0132(17) 0.0028(16)
C6 0.0551(19) 0.0456(17) 0.0477(17) -0.0025(14) 0.0065(14) 0.0031(14)
C7 0.0507(18) 0.0512(18) 0.0516(18) -0.0038(14) 0.0059(14) -0.0032(14)
C8 0.0588(19) 0.0397(16) 0.0413(16) 0.0032(13) 0.0045(14) 0.0051(14)
C9 0.0569(18) 0.0371(16) 0.0439(16) 0.0049(13) 0.0016(14) 0.0055(13)
C10 0.064(2) 0.0493(18) 0.0481(18) 0.0007(14) 0.0104(15) 0.0115(15)
C11 0.060(2) 0.0551(19) 0.0465(18) 0.0097(15) 0.0065(15) 0.0113(16)
C12 0.0536(19) 0.0506(18) 0.0468(17) 0.0112(14) 0.0059(14) 0.0081(15)
C13 0.061(2) 0.059(2) 0.067(2) 0.0033(17) 0.0094(17) -0.0028(17)
C14 0.066(2) 0.079(3) 0.085(3) 0.009(2) 0.013(2) -0.0086(19)
C15 0.061(2) 0.104(3) 0.069(2) 0.022(2) 0.0155(19) 0.007(2)
C16 0.068(2) 0.082(3) 0.051(2) 0.0075(18) 0.0110(17) 0.018(2)
C17 0.071(2) 0.0393(16) 0.0502(18) 0.0029(14) 0.0077(15) -0.0005(14)
C18 0.092(3) 0.0472(18) 0.0465(18) -0.0009(15) 0.0044(17) -0.0042(17)
C19 0.100(3) 0.059(2) 0.067(2) -0.0148(18) 0.031(2) 0.002(2)
C20 0.083(3) 0.059(2) 0.072(2) -0.0073(18) 0.021(2) 0.0171(18)
C21 0.0582(19) 0.0402(16) 0.0515(18) -0.0051(14) 0.0004(14) -0.0075(13)
C22 0.086(2) 0.0440(18) 0.056(2) -0.0024(15) 0.0014(17) 0.0062(16)
C23 0.087(3) 0.054(2) 0.070(2) -0.0174(18) -0.0003(19) 0.0103(18)
C24 0.073(2) 0.0388(18) 0.091(3) -0.0047(19) -0.024(2) -0.0014(16)
C25 0.089(3) 0.047(2) 0.085(3) 0.0155(19) -0.013(2) -0.0097(18)
C26 0.073(2) 0.052(2) 0.062(2) 0.0050(16) 0.0052(17) -0.0100(17)
C27 0.107(3) 0.052(2) 0.152(4) -0.012(2) -0.032(3) 0.025(2)

loop_
_atom_type_symbol
_atom_type_description
_atom_type_scat_dispersion_real
_atom_type_scat_dispersion_imag
_atom_type_scat_source
C C 0.0033 0.0016 'International Tables Vol C Tables 4.2.6.8 and 6.1.1.4'
H H 0.0000 0.0000 'International Tables Vol C Tables 4.2.6.8 and 6.1.1.4'
N N 0.0061 0.0033 'International Tables Vol C Tables 4.2.6.8 and 6.1.1.4'
O O 0.0106 0.0060 'International Tables Vol C Tables 4.2.6.8 and 6.1.1.4'
S S 0.1246 0.1234 'International Tables Vol C Tables 4.2.6.8 and 6.1.1.4'

loop_
_geom_angle_atom_site_label_1
_geom_angle_atom_site_label_2
_geom_angle_atom_site_label_3
_geom_angle
O2 S1 O1 119.81(14)
O2 S1 N2 106.45(13)
O1 S1 N2 107.10(13)
O2 S1 C21 107.21(15)
O1 S1 C21 108.05(14)
N2 S1 C21 107.68(13)
C12 N1 C1 130.3(2)
C12 N1 C9 107.6(2)
C1 N1 C9 122.2(2)
C17 N2 C18 115.0(2)
C17 N2 S1 116.53(18)
C18 N2 S1 118.24(19)
C2 C1 C6 118.6(3)
C2 C1 N1 123.5(3)
C6 C1 N1 117.9(3)
C3 C2 C1 120.6(3)
C3 C2 H2 119.7
C1 C2 H2 119.7
C4 C3 C2 121.1(3)
C4 C3 H3 119.5
C2 C3 H3 119.5
C5 C4 C3 118.9(3)
C5 C4 H4 120.5
C3 C4 H4 120.5
C4 C5 C6 121.3(3)
C4 C5 H5 119.3
C6 C5 H5 119.3
C5 C6 C1 119.5(3)
C5 C6 C7 121.0(3)
C1 C6 C7 119.5(3)
C8 C7 C6 122.9(3)
C8 C7 H7 118.5
C6 C7 H7 118.5
C7 C8 C9 119.0(3)
C7 C8 C17 120.0(3)
C9 C8 C17 120.9(2)
C10 C9 N1 109.4(3)
C10 C9 C8 132.1(3)
N1 C9 C8 118.4(2)
C9 C10 C11 107.1(3)
C9 C10 C20 130.1(3)
C11 C10 C20 122.7(3)
C16 C11 C12 119.7(3)
C16 C11 C10 131.6(3)
C12 C11 C10 108.7(3)
C13 C12 N1 132.7(3)
C13 C12 C11 120.1(3)
N1 C12 C11 107.2(3)
C14 C13 C12 118.5(3)
C14 C13 H13 120.8
C12 C13 H13 120.8
C13 C14 C15 121.9(3)
C13 C14 H14 119.1
C15 C14 H14 119.1
C16 C15 C14 120.7(3)
C16 C15 H15 119.7
C14 C15 H15 119.7
C15 C16 C11 119.2(3)
C15 C16 H16 120.4
C11 C16 H16 120.4
N2 C17 C8 112.2(2)
N2 C17 H17A 109.2
C8 C17 H17A 109.2
N2 C17 H17B 109.2
C8 C17 H17B 109.2
H17A C17 H17B 107.9
N2 C18 C19 114.8(3)
N2 C18 H18A 108.6
C19 C18 H18A 108.6
N2 C18 H18B 108.6
C19 C18 H18B 108.6
H18A C18 H18B 107.5
C20 C19 C18 124.3(3)
C20 C19 H19 117.8
C18 C19 H19 117.8
C19 C20 C10 125.2(3)
C19 C20 H20 117.4
C10 C20 H20 117.4
C26 C21 C22 119.6(3)
C26 C21 S1 120.6(2)
C22 C21 S1 119.7(2)
C21 C22 C23 119.4(3)
C21 C22 H22 120.3
C23 C22 H22 120.3
C24 C23 C22 122.0(3)
C24 C23 H23 119.0
C22 C23 H23 119.0
C23 C24 C25 117.4(3)
C23 C24 C27 120.5(4)
C25 C24 C27 122.1(4)
C24 C25 C26 121.9(3)
C24 C25 H25 119.0
C26 C25 H25 119.0
C21 C26 C25 119.7(3)
C21 C26 H26 120.2
C25 C26 H26 120.2
C24 C27 H27A 109.5
C24 C27 H27B 109.5
H27A C27 H27B 109.5
C24 C27 H27C 109.5
H27A C27 H27C 109.5
H27B C27 H27C 109.5

loop_
_geom_bond_atom_site_label_1
_geom_bond_atom_site_label_2
_geom_bond_distance
S1 O2 1.427(2)
S1 O1 1.427(2)
S1 N2 1.636(3)
S1 C21 1.764(3)
N1 C12 1.404(4)
N1 C1 1.408(3)
N1 C9 1.423(3)
N2 C17 1.475(3)
N2 C18 1.479(4)
C1 C2 1.391(4)
C1 C6 1.399(4)
C2 C3 1.379(4)
C2 H2 0.9300
C3 C4 1.374(4)
C3 H3 0.9300
C4 C5 1.372(4)
C4 H4 0.9300
C5 C6 1.393(4)
C5 H5 0.9300
C6 C7 1.441(4)
C7 C8 1.339(4)
C7 H7 0.9300
C8 C9 1.439(4)
C8 C17 1.515(4)
C9 C10 1.376(4)
C10 C11 1.424(4)
C10 C20 1.461(4)
C11 C16 1.403(4)
C11 C12 1.412(4)
C12 C13 1.395(4)
C13 C14 1.372(4)
C13 H13 0.9300
C14 C15 1.384(5)
C14 H14 0.9300
C15 C16 1.366(5)
C15 H15 0.9300
C16 H16 0.9300
C17 H17A 0.9700
C17 H17B 0.9700
C18 C19 1.485(4)
C18 H18A 0.9700
C18 H18B 0.9700
C19 C20 1.332(5)
C19 H19 0.9300
C20 H20 0.9300
C21 C26 1.379(4)
C21 C22 1.383(4)
C22 C23 1.387(4)
C22 H22 0.9300
C23 C24 1.377(5)
C23 H23 0.9300
C24 C25 1.380(5)
C24 C27 1.518(4)
C25 C26 1.382(5)
C25 H25 0.9300
C26 H26 0.9300
C27 H27A 0.9600
C27 H27B 0.9600
C27 H27C 0.9600

loop_
_geom_hbond_atom_site_label_D
_geom_hbond_atom_site_label_H
_geom_hbond_atom_site_label_A
_geom_hbond_distance_DH
_geom_hbond_distance_HA
_geom_hbond_distance_DA
_geom_hbond_angle_DHA
C18 H18A O1 0.97 2.38 2.885(4) 111.6

loop_
_geom_torsion_atom_site_label_1
_geom_torsion_atom_site_label_2
_geom_torsion_atom_site_label_3
_geom_torsion_atom_site_label_4
_geom_torsion
O2 S1 N2 C17 -50.0(2)
O1 S1 N2 C17 -179.30(19)
C21 S1 N2 C17 64.7(2)
O2 S1 N2 C18 166.5(2)
O1 S1 N2 C18 37.2(2)
C21 S1 N2 C18 -78.8(2)
C12 N1 C1 C2 0.4(4)
C9 N1 C1 C2 -178.7(2)
C12 N1 C1 C6 178.4(2)
C9 N1 C1 C6 -0.7(4)
C6 C1 C2 C3 0.8(4)
N1 C1 C2 C3 178.8(3)
C1 C2 C3 C4 -0.2(5)
C2 C3 C4 C5 -0.4(5)
C3 C4 C5 C6 0.5(5)
C4 C5 C6 C1 0.1(4)
C4 C5 C6 C7 -178.2(3)
C2 C1 C6 C5 -0.8(4)
N1 C1 C6 C5 -178.9(2)
C2 C1 C6 C7 177.6(2)
N1 C1 C6 C7 -0.5(4)
C5 C6 C7 C8 179.0(3)
C1 C6 C7 C8 0.7(4)
C6 C7 C8 C9 0.4(4)
C6 C7 C8 C17 -176.5(2)
C12 N1 C9 C10 -0.4(3)
C1 N1 C9 C10 178.9(2)
C12 N1 C9 C8 -177.6(2)
C1 N1 C9 C8 1.7(4)
C7 C8 C9 C10 -177.9(3)
C17 C8 C9 C10 -1.1(4)
C7 C8 C9 N1 -1.5(4)
C17 C8 C9 N1 175.3(2)
N1 C9 C10 C11 -1.1(3)
C8 C9 C10 C11 175.6(3)
N1 C9 C10 C20 174.3(3)
C8 C9 C10 C20 -9.0(5)
C9 C10 C11 C16 -179.9(3)
C20 C10 C11 C16 4.3(5)
C9 C10 C11 C12 2.1(3)
C20 C10 C11 C12 -173.7(3)
C1 N1 C12 C13 4.2(5)
C9 N1 C12 C13 -176.7(3)
C1 N1 C12 C11 -177.5(2)
C9 N1 C12 C11 1.7(3)
C16 C11 C12 C13 -2.0(4)
C10 C11 C12 C13 176.2(3)
C16 C11 C12 N1 179.4(2)
C10 C11 C12 N1 -2.4(3)
N1 C12 C13 C14 179.0(3)
C11 C12 C13 C14 0.8(4)
C12 C13 C14 C15 1.2(5)
C13 C14 C15 C16 -2.1(5)
C14 C15 C16 C11 0.8(5)
C12 C11 C16 C15 1.2(4)
C10 C11 C16 C15 -176.6(3)
C18 N2 C17 C8 -60.7(3)
S1 N2 C17 C8 154.6(2)
C7 C8 C17 N2 -102.4(3)
C9 C8 C17 N2 80.8(3)
C17 N2 C18 C19 -48.6(3)
S1 N2 C18 C19 95.5(3)
N2 C18 C19 C20 84.5(4)
C18 C19 C20 C10 4.2(6)
C9 C10 C20 C19 -40.8(5)
C11 C10 C20 C19 133.9(4)
O2 S1 C21 C26 26.2(3)
O1 S1 C21 C26 156.6(2)
N2 S1 C21 C26 -88.0(3)
O2 S1 C21 C22 -156.6(2)
O1 S1 C21 C22 -26.2(3)
N2 S1 C21 C22 89.2(3)
C26 C21 C22 C23 1.2(5)
S1 C21 C22 C23 -176.0(2)
C21 C22 C23 C24 -0.2(5)
C22 C23 C24 C25 -1.3(5)
C22 C23 C24 C27 179.8(3)
C23 C24 C25 C26 1.8(5)
C27 C24 C25 C26 -179.4(3)
C22 C21 C26 C25 -0.8(5)
S1 C21 C26 C25 176.4(2)
C24 C25 C26 C21 -0.8(5)
